data_4129283
loop_
_publ_author_name
'Nicolaou, K. C.'
'Nilewski, Christian'
'Hale, Christopher R. H.'
'Ahles, Christopher F.'
'Chiu, Chiao An'
'Ebner, Christian'
'ElMarrouni, Abdelatif'
'Yang, Lifeng'
'Stiles, Katherine'
'Nagrath, Deepak'

_publ_section_title
;
 Synthesis and biological evaluation of dimeric furanoid
 macroheterocycles: discovery of new anticancer agents.
;
_journal_issue 14
_journal_name_full 'Journal of the American Chemical Society'
_journal_page_first 4766
_journal_page_last 4770
_journal_paper_doi 10.1021/jacs.5b00141
_journal_volume 137
_journal_year 2015
_chemical_formula_sum 'C44 H54 N2 O10'
_chemical_formula_weight 770.89
_chemical_melting_point 412.5(5)
_chemical_name_common KC-CN-anti-26
_space_group_IT_number 14
_space_group_name_Hall '-P 2ybc'
_space_group_name_H-M_alt 'P 1 21/c 1'
_symmetry_cell_setting monoclinic
_symmetry_space_group_name_H-M 'P 1 21/c 1'
_atom_sites_solution_hydrogens geom
_atom_sites_solution_primary direct
_atom_sites_solution_secondary difmap
_audit_block_doi 10.5517/cc13pt4r
_audit_creation_method SHELXL-97
_audit_update_record
;
2014-11-12 deposited with the CCDC.
2015-01-06 downloaded from the CCDC.
;
_cell_angle_alpha 90.00
_cell_angle_beta 92.893(4)
_cell_angle_gamma 90.00
_cell_formula_units_Z 2
_cell_length_a 23.1573(13)
_cell_length_b 8.7306(6)
_cell_length_c 10.1458(7)
_cell_measurement_reflns_used 3366
_cell_measurement_temperature 123(2)
_cell_measurement_theta_max 66.70
_cell_measurement_theta_min 1.91
_cell_volume 2048.6(2)
_computing_cell_refinement 'SAINT v7.60A (Bruker-Nonius, 2013)'
_computing_data_collection 'APEX2 v2013.4-1 (Bruker-Nonius, 2013)'
_computing_data_reduction 'SAINT v7.60A (Bruker-Nonius, 2013)'
_computing_structure_refinement 'SHELXL v6.12 (G.M. Sheldrick, 2001)'
_computing_structure_solution 'SHELXS v6.12 (G.M. Sheldrick, 2001)'
_diffrn_ambient_temperature 123(2)
_diffrn_detector_area_resol_mean 4K
_diffrn_measured_fraction_theta_full 0.962
_diffrn_measured_fraction_theta_max 0.962
_diffrn_measurement_device_type 'Bruker DUO APEX II CCD'
_diffrn_measurement_method CCD
_diffrn_radiation_monochromator graphite
_diffrn_radiation_source 'Incoatec 30 Watt Cu microsource'
_diffrn_radiation_type CuK\a
_diffrn_radiation_wavelength 1.54178
_diffrn_reflns_av_R_equivalents 0.0413
_diffrn_reflns_av_sigmaI/netI 0.0330
_diffrn_reflns_limit_h_max 27
_diffrn_reflns_limit_h_min -27
_diffrn_reflns_limit_k_max 9
_diffrn_reflns_limit_k_min 0
_diffrn_reflns_limit_l_max 12
_diffrn_reflns_limit_l_min 0
_diffrn_reflns_number 14009
_diffrn_reflns_theta_full 66.70
_diffrn_reflns_theta_max 66.70
_diffrn_reflns_theta_min 1.91
_diffrn_standards_decay_% 0.0
_exptl_absorpt_coefficient_mu 0.720
_exptl_absorpt_correction_T_max 0.7528
_exptl_absorpt_correction_T_min 0.5806
_exptl_absorpt_correction_type empirical
_exptl_absorpt_process_details 'SAINT v7.60A'
_exptl_crystal_colour Colorless
_exptl_crystal_density_diffrn 1.250
_exptl_crystal_density_method 'not measured'
_exptl_crystal_description 'thin plate'
_exptl_crystal_F_000 824
_exptl_crystal_size_max 0.45
_exptl_crystal_size_mid 0.40
_exptl_crystal_size_min 0.05
_refine_diff_density_max 0.191
_refine_diff_density_min -0.214
_refine_diff_density_rms 0.045
_refine_ls_extinction_coef 0.00072(15)
_refine_ls_extinction_expression Fc^*^=kFc[1+0.001xFc^2^\l^3^/sin(2\q)]^-1/4^
_refine_ls_extinction_method SHELXL
_refine_ls_goodness_of_fit_ref 1.028
_refine_ls_hydrogen_treatment noref
_refine_ls_matrix_type full
_refine_ls_number_parameters 255
_refine_ls_number_reflns 3486
_refine_ls_number_restraints 0
_refine_ls_restrained_S_all 1.028
_refine_ls_R_factor_all 0.0517
_refine_ls_R_factor_gt 0.0387
_refine_ls_shift/su_max 0.001
_refine_ls_shift/su_mean 0.000
_refine_ls_structure_factor_coef Fsqd
_refine_ls_weighting_details 'calc w=1/[\s^2^(Fo^2^)+(0.0437P)^2^+1.5539P] where P=(Fo^2^+2Fc^2^)/3'
_refine_ls_weighting_scheme calc
_refine_ls_wR_factor_gt 0.1031
_refine_ls_wR_factor_ref 0.1145
_reflns_number_gt 2631
_reflns_number_total 3742
_reflns_threshold_expression >3.99sigma(I)
_cod_data_source_file ja5b00141_si_002.cif
_cod_data_source_block k1421
_cod_depositor_comments
;
The following automatic conversions were performed:

data item '_chemical_melting_point' value '412-413' was changed to
'412.5(5)' -- the average value was taken and precision was
estimated.

data item '_exptl_absorpt_correction_type' value 'Empirical' was
changed to 'empirical' in accordance with the
/home/saulius/struct/COD-crude-data/automatic-downloads/DataCite-retrospective/ACS/depositions/lib/dictionaries/cif_core.dic
dictionary named 'cif_core.dic' version 2.4.2 last updated on
2011-04-26.

data item '_symmetry_cell_setting' value 'Monoclinic' was changed to
'monoclinic' in accordance with the
/home/saulius/struct/COD-crude-data/automatic-downloads/DataCite-retrospective/ACS/depositions/lib/dictionaries/cif_core.dic
dictionary named 'cif_core.dic' version 2.4.2 last updated on
2011-04-26.

Automatic conversion script
Id: cif_fix_values 6909 2019-04-08 15:41:33Z antanas 
;
_cod_original_sg_symbol_H-M P2(1)/c
_cod_database_code 4129283

loop_
_symmetry_equiv_pos_as_xyz
'x, y, z'
'-x, y+1/2, -z+1/2'
'-x, -y, -z'
'x, -y-1/2, z-1/2'

loop_
_atom_site_label
_atom_site_type_symbol
_atom_site_fract_x
_atom_site_fract_y
_atom_site_fract_z
_atom_site_U_iso_or_equiv
_atom_site_adp_type
_atom_site_occupancy
_atom_site_symmetry_multiplicity
_atom_site_calc_flag
_atom_site_refinement_flags
O1 O 0.26206(5) 0.31521(14) 0.40081(13) 0.0227(3) Uani 1 1 d .
O2 O 0.28328(5) 0.05802(14) 0.36439(13) 0.0265(3) Uani 1 1 d .
O3 O 0.76226(5) 0.34891(15) 0.77051(13) 0.0268(3) Uani 1 1 d .
O4 O 0.84896(5) 0.24934(15) 0.55040(14) 0.0282(3) Uani 1 1 d .
O5 O 0.89250(5) 0.46608(15) 0.48879(14) 0.0306(3) Uani 1 1 d .
N1 N 1.04993(7) 0.1757(2) 0.61383(18) 0.0326(4) Uani 1 1 d .
C1 C 0.21097(7) 0.3740(2) 0.43842(17) 0.0205(4) Uani 1 1 d .
C2 C 0.18060(7) 0.2577(2) 0.51173(18) 0.0227(4) Uani 1 1 d .
H2 H 0.1427 0.2662 0.5425 0.027 Uiso 1 1 calc R
C3 C 0.21546(7) 0.1380(2) 0.52756(18) 0.0239(4) Uani 1 1 d .
H3 H 0.2063 0.0477 0.5743 0.029 Uiso 1 1 calc R
C4 C 0.27129(7) 0.1636(2) 0.46228(19) 0.0235(4) Uani 1 1 d .
C5 C 0.32382(8) 0.1713(2) 0.5579(2) 0.0276(4) Uani 1 1 d .
H5A H 0.3276 0.0727 0.6056 0.033 Uiso 1 1 calc R
H5B H 0.3175 0.2524 0.6238 0.033 Uiso 1 1 calc R
C6 C 0.38027(8) 0.2042(2) 0.4916(2) 0.0314(5) Uani 1 1 d .
H6A H 0.3867 0.1235 0.4253 0.038 Uiso 1 1 calc R
H6B H 0.3769 0.3034 0.4446 0.038 Uiso 1 1 calc R
C7 C 0.43221(8) 0.2099(3) 0.5898(2) 0.0356(5) Uani 1 1 d .
H7A H 0.4348 0.1120 0.6388 0.043 Uiso 1 1 calc R
H7B H 0.4263 0.2928 0.6544 0.043 Uiso 1 1 calc R
C8 C 0.48881(8) 0.2376(3) 0.5235(2) 0.0353(5) Uani 1 1 d .
H8A H 0.4947 0.1537 0.4600 0.042 Uiso 1 1 calc R
H8B H 0.4856 0.3344 0.4728 0.042 Uiso 1 1 calc R
C9 C 0.54155(8) 0.2471(3) 0.6187(2) 0.0368(5) Uani 1 1 d .
H9A H 0.5452 0.1500 0.6689 0.044 Uiso 1 1 calc R
H9B H 0.5358 0.3307 0.6826 0.044 Uiso 1 1 calc R
C10 C 0.59740(8) 0.2760(2) 0.5494(2) 0.0311(5) Uani 1 1 d .
H10A H 0.5924 0.3684 0.4934 0.037 Uiso 1 1 calc R
H10B H 0.6046 0.1882 0.4907 0.037 Uiso 1 1 calc R
C11 C 0.65019(8) 0.2982(2) 0.6436(2) 0.0282(4) Uani 1 1 d .
H11A H 0.6423 0.3808 0.7071 0.034 Uiso 1 1 calc R
H11B H 0.6577 0.2027 0.6943 0.034 Uiso 1 1 calc R
C12 C 0.70342(7) 0.3395(2) 0.56890(19) 0.0243(4) Uani 1 1 d .
H12A H 0.7136 0.2508 0.5139 0.029 Uiso 1 1 calc R
H12B H 0.6934 0.4257 0.5086 0.029 Uiso 1 1 calc R
C13 C 0.75594(7) 0.3837(2) 0.65476(18) 0.0218(4) Uani 1 1 d .
C14 C 0.80088(7) 0.4771(2) 0.58784(18) 0.0210(4) Uani 1 1 d .
C15 C 0.85250(7) 0.4029(2) 0.53791(18) 0.0230(4) Uani 1 1 d .
C16 C 0.89429(8) 0.1621(2) 0.4891(2) 0.0303(5) Uani 1 1 d .
H16A H 0.9052 0.2158 0.4081 0.036 Uiso 1 1 calc R
H16B H 0.8789 0.0602 0.4628 0.036 Uiso 1 1 calc R
C17 C 1.00031(8) 0.1943(2) 0.5429(2) 0.0272(4) Uani 1 1 d .
H17 H 1.0017 0.2481 0.4618 0.033 Uiso 1 1 calc R
C18 C 0.94705(8) 0.1412(2) 0.57842(19) 0.0254(4) Uani 1 1 d .
C19 C 0.94549(9) 0.0608(2) 0.6967(2) 0.0320(5) Uani 1 1 d .
H19 H 0.9101 0.0208 0.7253 0.038 Uiso 1 1 calc R
C20 C 0.99624(9) 0.0403(2) 0.7714(2) 0.0346(5) Uani 1 1 d .
H20 H 0.9962 -0.0142 0.8525 0.042 Uiso 1 1 calc R
C21 C 1.04679(9) 0.0991(2) 0.7279(2) 0.0335(5) Uani 1 1 d .
H21A H 1.0813 0.0848 0.7811 0.040 Uiso 1 1 calc R
C22 C 0.23531(8) 0.0202(2) 0.2752(2) 0.0299(4) Uani 1 1 d .
H22A H 0.2491 -0.0391 0.2010 0.045 Uiso 1 1 calc R
H22B H 0.2169 0.1146 0.2420 0.045 Uiso 1 1 calc R
H22C H 0.2072 -0.0407 0.3217 0.045 Uiso 1 1 calc R

loop_
_atom_site_aniso_label
_atom_site_aniso_U_11
_atom_site_aniso_U_22
_atom_site_aniso_U_33
_atom_site_aniso_U_23
_atom_site_aniso_U_13
_atom_site_aniso_U_12
O1 0.0204(6) 0.0175(7) 0.0309(7) 0.0025(5) 0.0067(5) 0.0019(5)
O2 0.0265(7) 0.0210(7) 0.0324(8) -0.0011(5) 0.0037(5) 0.0023(5)
O3 0.0326(7) 0.0245(7) 0.0236(7) 0.0013(6) 0.0032(5) -0.0010(5)
O4 0.0223(6) 0.0205(7) 0.0421(8) -0.0032(6) 0.0068(6) 0.0028(5)
O5 0.0252(7) 0.0272(8) 0.0403(8) 0.0012(6) 0.0117(6) 0.0007(5)
N1 0.0245(8) 0.0314(10) 0.0423(11) 0.0007(8) 0.0060(7) 0.0026(7)
C1 0.0171(8) 0.0233(10) 0.0212(9) -0.0019(7) 0.0030(7) -0.0001(7)
C2 0.0201(9) 0.0241(10) 0.0242(10) -0.0003(8) 0.0029(7) -0.0031(7)
C3 0.0232(9) 0.0229(10) 0.0257(10) 0.0029(8) 0.0018(7) -0.0044(7)
C4 0.0231(9) 0.0172(10) 0.0307(11) 0.0019(8) 0.0040(8) 0.0008(7)
C5 0.0226(9) 0.0292(11) 0.0310(11) 0.0016(8) 0.0014(8) 0.0004(7)
C6 0.0225(10) 0.0351(12) 0.0369(12) 0.0040(9) 0.0040(8) -0.0007(8)
C7 0.0225(10) 0.0445(13) 0.0399(13) 0.0006(10) 0.0032(9) -0.0021(9)
C8 0.0220(10) 0.0422(13) 0.0420(13) 0.0015(10) 0.0034(9) -0.0025(8)
C9 0.0226(10) 0.0468(13) 0.0413(13) 0.0007(10) 0.0044(9) -0.0030(9)
C10 0.0232(9) 0.0352(12) 0.0353(12) -0.0007(9) 0.0042(8) -0.0027(8)
C11 0.0227(9) 0.0302(11) 0.0320(11) -0.0003(8) 0.0046(8) -0.0021(8)
C12 0.0225(9) 0.0244(10) 0.0263(10) -0.0007(8) 0.0027(7) -0.0017(7)
C13 0.0232(9) 0.0145(9) 0.0278(10) -0.0034(7) 0.0040(7) 0.0035(7)
C14 0.0186(8) 0.0210(10) 0.0236(10) -0.0011(7) 0.0017(7) -0.0007(7)
C15 0.0214(9) 0.0210(10) 0.0263(10) -0.0021(8) -0.0005(7) 0.0002(7)
C16 0.0242(9) 0.0249(11) 0.0422(12) -0.0099(9) 0.0066(8) 0.0049(8)
C17 0.0269(9) 0.0219(10) 0.0334(11) 0.0027(8) 0.0074(8) 0.0032(7)
C18 0.0251(9) 0.0181(10) 0.0335(11) -0.0043(8) 0.0079(8) 0.0027(7)
C19 0.0338(10) 0.0257(11) 0.0378(12) -0.0009(9) 0.0144(9) -0.0035(8)
C20 0.0487(12) 0.0253(11) 0.0303(11) 0.0022(9) 0.0071(9) 0.0033(9)
C21 0.0353(11) 0.0314(12) 0.0337(12) -0.0032(9) -0.0007(9) 0.0090(9)
C22 0.0352(10) 0.0252(11) 0.0291(11) -0.0005(8) 0.0005(8) -0.0003(8)

loop_
_atom_type_symbol
_atom_type_description
_atom_type_scat_dispersion_real
_atom_type_scat_dispersion_imag
_atom_type_scat_source
C C 0.0181 0.0091 'International Tables Vol C Tables 4.2.6.8 and 6.1.1.4'
H H 0.0000 0.0000 'International Tables Vol C Tables 4.2.6.8 and 6.1.1.4'
N N 0.0311 0.0180 'International Tables Vol C Tables 4.2.6.8 and 6.1.1.4'
O O 0.0492 0.0322 'International Tables Vol C Tables 4.2.6.8 and 6.1.1.4'

loop_
_geom_angle_atom_site_label_1
_geom_angle_atom_site_label_2
_geom_angle_atom_site_label_3
_geom_angle
_geom_angle_site_symmetry_1
C1 O1 C4 109.23(13) .
C4 O2 C22 115.20(14) .
C15 O4 C16 115.44(14) .
C17 N1 C21 116.30(17) .
C14 C1 O1 118.54(16) 3_666
C14 C1 C2 132.13(16) 3_666
O1 C1 C2 109.15(15) .
C3 C2 C1 107.70(16) .
C2 C3 C4 111.28(16) .
O2 C4 O1 108.81(14) .
O2 C4 C3 115.07(15) .
O1 C4 C3 102.17(13) .
O2 C4 C5 107.61(14) .
O1 C4 C5 108.96(14) .
C3 C4 C5 113.92(16) .
C4 C5 C6 113.76(16) .
C7 C6 C5 112.52(17) .
C6 C7 C8 112.64(18) .
C9 C8 C7 114.19(18) .
C8 C9 C10 112.90(18) .
C9 C10 C11 113.82(17) .
C12 C11 C10 111.18(16) .
C13 C12 C11 114.96(16) .
O3 C13 C14 121.18(16) .
O3 C13 C12 123.22(16) .
C14 C13 C12 115.60(15) .
C1 C14 C15 121.04(16) 3_666
C1 C14 C13 118.02(15) 3_666
C15 C14 C13 120.49(16) .
O5 C15 O4 122.99(16) .
O5 C15 C14 126.44(17) .
O4 C15 C14 110.54(15) .
O4 C16 C18 112.83(16) .
N1 C17 C18 125.02(19) .
C17 C18 C19 117.14(18) .
C17 C18 C16 120.89(18) .
C19 C18 C16 121.88(17) .
C20 C19 C18 118.79(18) .
C21 C20 C19 119.5(2) .
N1 C21 C20 123.29(19) .

loop_
_geom_bond_atom_site_label_1
_geom_bond_atom_site_label_2
_geom_bond_distance
_geom_bond_site_symmetry_2
O1 C1 1.362(2) .
O1 C4 1.474(2) .
O2 C4 1.393(2) .
O2 C22 1.435(2) .
O3 C13 1.215(2) .
O4 C15 1.349(2) .
O4 C16 1.461(2) .
O5 C15 1.207(2) .
N1 C17 1.335(3) .
N1 C21 1.342(3) .
C1 C14 1.352(3) 3_666
C1 C2 1.460(3) .
C2 C3 1.325(3) .
C3 C4 1.499(2) .
C4 C5 1.518(3) .
C5 C6 1.527(3) .
C6 C7 1.524(3) .
C7 C8 1.522(3) .
C8 C9 1.521(3) .
C9 C10 1.524(3) .
C10 C11 1.526(3) .
C11 C12 1.523(3) .
C12 C13 1.510(2) .
C13 C14 1.510(2) .
C14 C1 1.352(3) 3_666
C14 C15 1.472(2) .
C16 C18 1.495(3) .
C17 C18 1.382(3) .
C18 C19 1.392(3) .
C19 C20 1.378(3) .
C20 C21 1.372(3) .

loop_
_geom_torsion_atom_site_label_1
_geom_torsion_atom_site_label_2
_geom_torsion_atom_site_label_3
_geom_torsion_atom_site_label_4
_geom_torsion
_geom_torsion_site_symmetry_1
_geom_torsion_site_symmetry_4
C4 O1 C1 C14 168.46(16) . 3_666
C4 O1 C1 C2 -7.23(19) . .
C14 C1 C2 C3 -169.3(2) 3_666 .
O1 C1 C2 C3 5.6(2) . .
C1 C2 C3 C4 -1.7(2) . .
C22 O2 C4 O1 -70.30(18) . .
C22 O2 C4 C3 43.6(2) . .
C22 O2 C4 C5 171.78(15) . .
C1 O1 C4 O2 127.99(15) . .
C1 O1 C4 C3 5.89(18) . .
C1 O1 C4 C5 -114.95(16) . .
C2 C3 C4 O2 -120.12(18) . .
C2 C3 C4 O1 -2.4(2) . .
C2 C3 C4 C5 114.93(18) . .
O2 C4 C5 C6 53.6(2) . .
O1 C4 C5 C6 -64.2(2) . .
C3 C4 C5 C6 -177.54(16) . .
C4 C5 C6 C7 -179.56(17) . .
C5 C6 C7 C8 178.17(18) . .
C6 C7 C8 C9 178.92(19) . .
C7 C8 C9 C10 -179.59(19) . .
C8 C9 C10 C11 175.53(18) . .
C9 C10 C11 C12 -175.33(18) . .
C10 C11 C12 C13 172.43(16) . .
C11 C12 C13 O3 20.5(3) . .
C11 C12 C13 C14 -158.94(16) . .
O3 C13 C14 C1 -105.4(2) . 3_666
C12 C13 C14 C1 74.0(2) . 3_666
O3 C13 C14 C15 82.2(2) . .
C12 C13 C14 C15 -98.42(19) . .
C16 O4 C15 O5 -5.6(3) . .
C16 O4 C15 C14 172.64(15) . .
C1 C14 C15 O5 11.7(3) 3_666 .
C13 C14 C15 O5 -176.14(18) . .
C1 C14 C15 O4 -166.42(16) 3_666 .
C13 C14 C15 O4 5.7(2) . .
C15 O4 C16 C18 87.3(2) . .
C21 N1 C17 C18 0.1(3) . .
N1 C17 C18 C19 -0.7(3) . .
N1 C17 C18 C16 -177.34(18) . .
O4 C16 C18 C17 -120.92(19) . .
O4 C16 C18 C19 62.6(2) . .
C17 C18 C19 C20 0.7(3) . .
C16 C18 C19 C20 177.24(18) . .
C18 C19 C20 C21 0.0(3) . .
C17 N1 C21 C20 0.6(3) . .
C19 C20 C21 N1 -0.7(3) . .
